data_7021689
loop_
_publ_author_name
'Kober, Ewa'
'Janas, Zofia'
'Nerkowski, Tomasz'
'Jerzykiewicz, Lucjan B.'

_publ_section_title
;
 Magnesium, zinc and aluminium complexes supported by tripodal
 diaminebis(aryloxido) ligands: synthesis, solid state and solution
 structure.
;
_journal_issue 30
_journal_name_full 'Dalton transactions (Cambridge, England : 2003)'
_journal_page_first 10847
_journal_page_last 10854
_journal_paper_doi 10.1039/c3dt50938a
_journal_volume 42
_journal_year 2013
_chemical_formula_moiety 'C40 H52 Mg2 N4 O4, C H2 Cl2 '
_chemical_formula_sum 'C41 H54 Cl2 Mg2 N4 O4'
_chemical_formula_weight 786.40
_chemical_name_systematic
;
?
;
_space_group_IT_number 61
_symmetry_cell_setting orthorhombic
_symmetry_Int_Tables_number 61
_symmetry_space_group_name_Hall '-P 2ac 2ab'
_symmetry_space_group_name_H-M 'P b c a'
_atom_sites_solution_hydrogens geom
_atom_sites_solution_primary direct
_atom_sites_solution_secondary difmap
_audit_creation_method SHELXL-97
_cell_angle_alpha 90.00
_cell_angle_beta 90.00
_cell_angle_gamma 90.00
_cell_formula_units_Z 8
_cell_length_a 18.6849(5)
_cell_length_b 19.2750(5)
_cell_length_c 22.5718(10)
_cell_measurement_reflns_used 9809
_cell_measurement_temperature 100(2)
_cell_measurement_theta_max 39
_cell_measurement_theta_min 5
_cell_volume 8129.3(5)
_computing_cell_refinement 'Kuma KM4 software 1996'
_computing_data_collection 'Kuma KM4 software 1996'
_computing_data_reduction 'Kuma KM4 software 1996'
_computing_molecular_graphics 'SHELXTL-NT V5.1, Bruker AXS 1999'
_computing_publication_material 'SHELXTL-NT V5.1, Bruker AXS 1999'
_computing_structure_refinement 'SHELXTL-NT V5.1, Bruker AXS 1999'
_computing_structure_solution 'SHELXTL-NT V5.1, Bruker AXS 1999'
_diffrn_ambient_temperature 100(2)
_diffrn_measured_fraction_theta_full 0.990
_diffrn_measured_fraction_theta_max 0.990
_diffrn_measurement_device_type 'Kuma KM-4 CCD kappa-axis diffractometer'
_diffrn_measurement_method \OMEGA
_diffrn_radiation_monochromator graphite
_diffrn_radiation_source 'fine-focus sealed tube'
_diffrn_radiation_type MoK\a
_diffrn_radiation_wavelength 0.71073
_diffrn_reflns_av_R_equivalents 0.1021
_diffrn_reflns_av_sigmaI/netI 0.1071
_diffrn_reflns_limit_h_max 24
_diffrn_reflns_limit_h_min -16
_diffrn_reflns_limit_k_max 25
_diffrn_reflns_limit_k_min -25
_diffrn_reflns_limit_l_max 24
_diffrn_reflns_limit_l_min -29
_diffrn_reflns_number 55905
_diffrn_reflns_theta_full 27.50
_diffrn_reflns_theta_max 27.50
_diffrn_reflns_theta_min 4.65
_exptl_absorpt_coefficient_mu 0.236
_exptl_absorpt_correction_T_max 0.9610
_exptl_absorpt_correction_T_min 0.9521
_exptl_absorpt_correction_type analytical
_exptl_absorpt_process_details
;
CrysAlis RED, Oxford Diffraction Ltd.,
Version 1.171.33.42 (release 29-05-2009 CrysAlis171 .NET)
(compiled May 29 2009,17:40:42)
Empirical absorption correction using spherical harmonics,
implemented in SCALE3 ABSPACK scaling algorithm.
;
_exptl_crystal_colour colourless
_exptl_crystal_density_diffrn 1.285
_exptl_crystal_density_method 'not measured'
_exptl_crystal_description block
_exptl_crystal_F_000 3344
_exptl_crystal_size_max 0.21
_exptl_crystal_size_mid 0.19
_exptl_crystal_size_min 0.17
_refine_diff_density_max 0.592
_refine_diff_density_min -0.462
_refine_diff_density_rms 0.051
_refine_ls_extinction_method none
_refine_ls_goodness_of_fit_ref 0.997
_refine_ls_hydrogen_treatment constr
_refine_ls_matrix_type full
_refine_ls_number_parameters 511
_refine_ls_number_reflns 9240
_refine_ls_number_restraints 0
_refine_ls_restrained_S_all 0.997
_refine_ls_R_factor_all 0.1151
_refine_ls_R_factor_gt 0.0469
_refine_ls_shift/su_max 0.001
_refine_ls_shift/su_mean 0.000
_refine_ls_structure_factor_coef Fsqd
_refine_ls_weighting_details 'calc w=1/[\s^2^(Fo^2^)+(0.0278P)^2^+0.0000P] where P=(Fo^2^+2Fc^2^)/3'
_refine_ls_weighting_scheme calc
_refine_ls_wR_factor_gt 0.0832
_refine_ls_wR_factor_ref 0.0895
_reflns_number_gt 4736
_reflns_number_total 9240
_reflns_threshold_expression >2sigma(I)
_cod_data_source_file c3dt50938a.txt
_cod_data_source_block mgz
_cod_depositor_comments
;
The following automatic conversions were performed:

'_refine_ls_hydrogen_treatment' value 'CONSTR' changed to 'constr'
according to /home/saulius/struct/CIF-dictionaries/cif_core.dic
dictionary named 'cif_core.dic' version 2.4.2 from 2011-04-26.

Automatic conversion script
Id: cif_fix_values 1891 2012-01-12 08:04:46Z andrius 
;
_cod_original_sg_symbol_H-M Pbca
_cod_database_code 7021689

loop_
_symmetry_equiv_pos_as_xyz
'x, y, z'
'-x+1/2, -y, z+1/2'
'-x, y+1/2, -z+1/2'
'x+1/2, -y+1/2, -z'
'-x, -y, -z'
'x-1/2, y, -z-1/2'
'x, -y-1/2, z-1/2'
'-x-1/2, y-1/2, z'

loop_
_atom_site_label
_atom_site_type_symbol
_atom_site_fract_x
_atom_site_fract_y
_atom_site_fract_z
_atom_site_U_iso_or_equiv
_atom_site_adp_type
_atom_site_occupancy
_atom_site_symmetry_multiplicity
_atom_site_calc_flag
_atom_site_refinement_flags
_atom_site_disorder_assembly
_atom_site_disorder_group
Mg1 Mg 0.24886(3) 0.00255(3) 0.17254(3) 0.02311(17) Uani 1 1 d . A .
Mg2 Mg 0.18100(3) 0.09304(3) 0.26890(3) 0.02326(18) Uani 1 1 d . . .
O11 O 0.21361(6) -0.09031(7) 0.16438(7) 0.0305(4) Uani 1 1 d . . .
O12 O 0.26442(6) 0.02905(6) 0.25712(7) 0.0242(4) Uani 1 1 d . . .
O21 O 0.16804(6) 0.06949(6) 0.18461(7) 0.0245(4) Uani 1 1 d . . .
O22 O 0.11991(6) 0.04986(6) 0.32680(7) 0.0272(4) Uani 1 1 d . . .
N11 N 0.36299(8) -0.03158(8) 0.16680(8) 0.0242(4) Uani 1 1 d . . .
N12 N 0.28013(8) 0.04849(9) 0.08476(9) 0.0294(5) Uani 1 1 d . . .
N21 N 0.10499(7) 0.18146(8) 0.25879(8) 0.0228(4) Uani 1 1 d . . .
N22 N 0.24876(8) 0.17878(8) 0.30302(9) 0.0303(5) Uani 1 1 d . . .
C11 C 0.36421(9) -0.10891(10) 0.17213(11) 0.0258(5) Uani 1 1 d . A .
H11A H 0.3467 -0.1222 0.2119 0.031 Uiso 1 1 calc R . .
H11B H 0.4142 -0.1253 0.1685 0.031 Uiso 1 1 calc R . .
C12 C 0.40498(9) 0.00032(10) 0.21606(11) 0.0272(6) Uani 1 1 d . A .
H12A H 0.4022 0.0514 0.2127 0.033 Uiso 1 1 calc R . .
H12B H 0.4559 -0.0132 0.2118 0.033 Uiso 1 1 calc R . .
C17 C 0.31916(10) -0.14431(10) 0.12597(10) 0.0242(5) Uani 1 1 d . . .
C18 C 0.24411(10) -0.13367(10) 0.12610(11) 0.0273(6) Uani 1 1 d . A .
C19 C 0.20407(10) -0.16856(10) 0.08319(11) 0.0317(6) Uani 1 1 d . . .
H19 H 0.1534 -0.1639 0.0833 0.038 Uiso 1 1 calc R A .
C20 C 0.23617(10) -0.20964(10) 0.04060(11) 0.0316(6) Uani 1 1 d . A .
H20 H 0.2073 -0.2316 0.0115 0.038 Uiso 1 1 calc R . .
C21 C 0.31005(11) -0.21942(10) 0.03957(11) 0.0299(6) Uani 1 1 d . . .
C22 C 0.34975(10) -0.18659(10) 0.08332(11) 0.0271(5) Uani 1 1 d . A .
H22 H 0.4001 -0.1934 0.0840 0.033 Uiso 1 1 calc R . .
C23 C 0.34606(11) -0.26352(11) -0.00699(11) 0.0401(7) Uani 1 1 d . A .
H23A H 0.3753 -0.2339 -0.0327 0.060 Uiso 1 1 calc R . .
H23B H 0.3096 -0.2872 -0.0308 0.060 Uiso 1 1 calc R . .
H23C H 0.3767 -0.2981 0.0123 0.060 Uiso 1 1 calc R . .
C31 C 0.37933(9) -0.02081(10) 0.27629(11) 0.0235(5) Uani 1 1 d . . .
C32 C 0.30918(10) -0.00536(10) 0.29408(11) 0.0241(5) Uani 1 1 d . A .
C33 C 0.28691(10) -0.02738(10) 0.34981(11) 0.0284(6) Uani 1 1 d . . .
H33 H 0.2400 -0.0165 0.3631 0.034 Uiso 1 1 calc R A .
C34 C 0.33251(10) -0.06507(10) 0.38635(11) 0.0300(6) Uani 1 1 d . A .
H34 H 0.3160 -0.0799 0.4241 0.036 Uiso 1 1 calc R . .
C35 C 0.40166(10) -0.08148(10) 0.36888(11) 0.0278(6) Uani 1 1 d . . .
C36 C 0.42383(10) -0.05789(10) 0.31407(11) 0.0265(6) Uani 1 1 d . A .
H36 H 0.4714 -0.0674 0.3017 0.032 Uiso 1 1 calc R . .
C37 C 0.45095(10) -0.12472(10) 0.40743(11) 0.0328(6) Uani 1 1 d . A .
H37A H 0.4394 -0.1740 0.4025 0.049 Uiso 1 1 calc R . .
H37B H 0.4445 -0.1116 0.4490 0.049 Uiso 1 1 calc R . .
H37C H 0.5007 -0.1166 0.3957 0.049 Uiso 1 1 calc R . .
C51 C 0.03347(9) 0.16049(10) 0.28247(10) 0.0238(5) Uani 1 1 d . . .
H51A H -0.0004 0.1995 0.2774 0.029 Uiso 1 1 calc R . .
H51B H 0.0153 0.1208 0.2590 0.029 Uiso 1 1 calc R . .
C52 C 0.09840(10) 0.20030(10) 0.19526(11) 0.0262(5) Uani 1 1 d . . .
H52A H 0.1460 0.2148 0.1805 0.031 Uiso 1 1 calc R . .
H52B H 0.0659 0.2407 0.1918 0.031 Uiso 1 1 calc R . .
C53 C 0.13388(9) 0.24116(10) 0.29275(11) 0.0262(5) Uani 1 1 d . . .
H53A H 0.1214 0.2359 0.3351 0.031 Uiso 1 1 calc R . .
H53B H 0.1120 0.2847 0.2781 0.031 Uiso 1 1 calc R . .
C54 C 0.21478(10) 0.24532(10) 0.28622(11) 0.0306(6) Uani 1 1 d . . .
H54A H 0.2270 0.2566 0.2446 0.037 Uiso 1 1 calc R . .
H54B H 0.2335 0.2829 0.3118 0.037 Uiso 1 1 calc R . .
C55 C 0.24846(12) 0.17033(11) 0.36785(12) 0.0417(7) Uani 1 1 d . . .
H55A H 0.2728 0.1270 0.3784 0.063 Uiso 1 1 calc R . .
H55B H 0.1989 0.1688 0.3821 0.063 Uiso 1 1 calc R . .
H55C H 0.2734 0.2095 0.3862 0.063 Uiso 1 1 calc R . .
C56 C 0.32378(10) 0.17795(12) 0.28217(13) 0.0489(8) Uani 1 1 d . . .
H56A H 0.3502 0.2162 0.3007 0.073 Uiso 1 1 calc R . .
H56B H 0.3248 0.1834 0.2390 0.073 Uiso 1 1 calc R . .
H56C H 0.3461 0.1337 0.2930 0.073 Uiso 1 1 calc R . .
C57 C 0.03544(9) 0.14054(10) 0.34612(10) 0.0207(5) Uani 1 1 d . . .
C58 C 0.07810(9) 0.08362(10) 0.36456(11) 0.0247(5) Uani 1 1 d . . .
C59 C 0.07558(9) 0.06483(11) 0.42466(12) 0.0283(6) Uani 1 1 d . . .
H59 H 0.1025 0.0260 0.4379 0.034 Uiso 1 1 calc R . .
C60 C 0.03470(10) 0.10164(11) 0.46501(11) 0.0323(6) Uani 1 1 d . . .
H60 H 0.0338 0.0871 0.5052 0.039 Uiso 1 1 calc R . .
C61 C -0.00520(9) 0.15951(11) 0.44801(12) 0.0290(6) Uani 1 1 d . . .
C62 C -0.00415(9) 0.17670(10) 0.38832(11) 0.0248(5) Uani 1 1 d . . .
H62 H -0.0319 0.2152 0.3755 0.030 Uiso 1 1 calc R . .
C63 C -0.04634(11) 0.20192(13) 0.49254(12) 0.0437(7) Uani 1 1 d . . .
H63A H -0.0706 0.1709 0.5204 0.065 Uiso 1 1 calc R . .
H63B H -0.0819 0.2304 0.4719 0.065 Uiso 1 1 calc R . .
H63C H -0.0132 0.2321 0.5143 0.065 Uiso 1 1 calc R . .
C71 C 0.07075(9) 0.14328(10) 0.15612(10) 0.0230(5) Uani 1 1 d . . .
C72 C 0.10776(9) 0.08005(10) 0.15210(10) 0.0226(5) Uani 1 1 d . . .
C73 C 0.08159(9) 0.02887(11) 0.11462(10) 0.0267(6) Uani 1 1 d . . .
H73 H 0.1055 -0.0145 0.1123 0.032 Uiso 1 1 calc R . .
C74 C 0.02095(10) 0.04036(10) 0.08062(11) 0.0284(5) Uani 1 1 d . . .
H74 H 0.0047 0.0051 0.0545 0.034 Uiso 1 1 calc R . .
C75 C -0.01675(10) 0.10273(11) 0.08397(11) 0.0276(5) Uani 1 1 d . . .
C76 C 0.00935(10) 0.15267(10) 0.12216(10) 0.0267(5) Uani 1 1 d . . .
H76 H -0.0158 0.1954 0.1254 0.032 Uiso 1 1 calc R . .
C77 C -0.08403(10) 0.11271(12) 0.04774(12) 0.0380(6) Uani 1 1 d . . .
H77A H -0.1034 0.1592 0.0550 0.057 Uiso 1 1 calc R . .
H77B H -0.1196 0.0778 0.0592 0.057 Uiso 1 1 calc R . .
H77C H -0.0727 0.1076 0.0056 0.057 Uiso 1 1 calc R . .
C1 C 0.62758(12) 0.88896(12) 0.20683(14) 0.0583(9) Uani 1 1 d . . .
H1A H 0.6760 0.8862 0.2245 0.070 Uiso 1 1 calc R . .
H1B H 0.6122 0.9381 0.2075 0.070 Uiso 1 1 calc R . .
Cl1 Cl 0.56747(3) 0.83840(4) 0.24885(5) 0.0942(4) Uani 1 1 d . . .
Cl2 Cl 0.63058(5) 0.85897(4) 0.13254(5) 0.0938(3) Uani 1 1 d . . .
C13A C 0.39395(11) -0.00966(11) 0.10922(11) 0.0322(6) Uani 0.733(5) 1 d P A 1
H13A H 0.3880 -0.0475 0.0799 0.039 Uiso 0.733(5) 1 calc PR A 1
H13B H 0.4459 -0.0011 0.1141 0.039 Uiso 0.733(5) 1 calc PR A 1
C14A C 0.35876(14) 0.05469(18) 0.08641(16) 0.0300(10) Uani 0.733(5) 1 d P A 1
H14A H 0.3721 0.0943 0.1120 0.036 Uiso 0.733(5) 1 calc PR A 1
H14B H 0.3766 0.0645 0.0460 0.036 Uiso 0.733(5) 1 calc PR A 1
C15A C 0.25139(19) 0.12057(15) 0.07436(18) 0.0420(11) Uani 0.733(5) 1 d P A 1
H15A H 0.2647 0.1505 0.1077 0.063 Uiso 0.733(5) 1 calc PR A 1
H15B H 0.1991 0.1187 0.0710 0.063 Uiso 0.733(5) 1 calc PR A 1
H15C H 0.2717 0.1393 0.0377 0.063 Uiso 0.733(5) 1 calc PR A 1
C16A C 0.2568(2) 0.0063(2) 0.03404(19) 0.0355(10) Uani 0.733(5) 1 d P A 1
H16A H 0.2044 0.0072 0.0314 0.053 Uiso 0.733(5) 1 calc PR A 1
H16B H 0.2730 -0.0417 0.0394 0.053 Uiso 0.733(5) 1 calc PR A 1
H16C H 0.2773 0.0251 -0.0025 0.053 Uiso 0.733(5) 1 calc PR A 1
C13B C 0.39395(11) -0.00966(11) 0.10922(11) 0.0322(6) Uani 0.267(5) 1 d P A 2
H13C H 0.4243 0.0317 0.1162 0.039 Uiso 0.267(5) 1 calc PR A 2
H13D H 0.4257 -0.0472 0.0949 0.039 Uiso 0.267(5) 1 calc PR A 2
C14B C 0.3479(4) 0.0054(5) 0.0666(4) 0.027(3) Uani 0.267(5) 1 d P A 2
H14C H 0.3315 -0.0387 0.0487 0.032 Uiso 0.267(5) 1 calc PR A 2
H14D H 0.3738 0.0315 0.0355 0.032 Uiso 0.267(5) 1 calc PR A 2
C15B C 0.2998(6) 0.1190(5) 0.0962(5) 0.047(3) Uiso 0.267(5) 1 d P A 2
H15D H 0.3367 0.1203 0.1270 0.071 Uiso 0.267(5) 1 calc PR A 2
H15E H 0.2577 0.1449 0.1096 0.071 Uiso 0.267(5) 1 calc PR A 2
H15F H 0.3185 0.1401 0.0599 0.071 Uiso 0.267(5) 1 calc PR A 2
C16B C 0.2300(6) 0.0398(8) 0.0367(6) 0.062(4) Uani 0.267(5) 1 d P A 2
H16D H 0.1883 0.0698 0.0434 0.094 Uiso 0.267(5) 1 calc PR A 2
H16E H 0.2144 -0.0087 0.0350 0.094 Uiso 0.267(5) 1 calc PR A 2
H16F H 0.2530 0.0525 -0.0007 0.094 Uiso 0.267(5) 1 calc PR A 2

loop_
_atom_site_aniso_label
_atom_site_aniso_U_11
_atom_site_aniso_U_22
_atom_site_aniso_U_33
_atom_site_aniso_U_23
_atom_site_aniso_U_13
_atom_site_aniso_U_12
Mg1 0.0240(3) 0.0188(3) 0.0266(5) 0.0000(3) 0.0010(3) 0.0018(3)
Mg2 0.0235(3) 0.0182(3) 0.0281(5) -0.0006(3) 0.0012(3) 0.0002(3)
O11 0.0257(7) 0.0212(8) 0.0447(13) -0.0040(7) 0.0057(7) -0.0002(6)
O12 0.0255(7) 0.0225(7) 0.0247(11) -0.0005(6) -0.0046(7) 0.0036(5)
O21 0.0242(7) 0.0241(7) 0.0253(11) -0.0011(6) -0.0018(7) 0.0049(5)
O22 0.0288(7) 0.0201(8) 0.0326(11) 0.0029(7) 0.0074(7) 0.0043(6)
N11 0.0272(9) 0.0211(9) 0.0243(14) 0.0042(8) 0.0023(8) 0.0010(7)
N12 0.0293(9) 0.0299(11) 0.0291(15) 0.0060(9) -0.0021(9) 0.0023(7)
N21 0.0261(8) 0.0169(9) 0.0253(14) 0.0005(8) 0.0042(8) -0.0015(7)
N22 0.0263(9) 0.0246(10) 0.0401(16) -0.0035(9) 0.0010(9) -0.0006(7)
C11 0.0253(10) 0.0221(11) 0.0300(17) 0.0034(10) 0.0003(10) 0.0044(8)
C12 0.0204(10) 0.0249(11) 0.0363(18) 0.0001(10) -0.0026(10) -0.0008(8)
C17 0.0260(11) 0.0227(11) 0.0239(16) 0.0049(10) 0.0007(10) 0.0023(8)
C18 0.0304(11) 0.0176(10) 0.0338(18) 0.0038(10) 0.0049(11) 0.0026(9)
C19 0.0258(11) 0.0248(12) 0.045(2) -0.0014(11) -0.0027(11) -0.0001(9)
C20 0.0381(13) 0.0265(12) 0.0302(18) -0.0029(11) -0.0025(11) -0.0023(9)
C21 0.0373(12) 0.0254(12) 0.0269(17) 0.0014(10) 0.0006(12) 0.0034(9)
C22 0.0265(10) 0.0267(12) 0.0282(17) 0.0045(11) 0.0000(11) 0.0062(9)
C23 0.0438(13) 0.0411(15) 0.035(2) -0.0092(12) 0.0033(12) 0.0003(10)
C31 0.0229(10) 0.0225(11) 0.0252(17) -0.0018(10) -0.0005(10) -0.0016(8)
C32 0.0267(11) 0.0188(11) 0.0269(17) -0.0054(10) -0.0031(10) -0.0013(8)
C33 0.0279(11) 0.0278(12) 0.0297(18) -0.0070(10) 0.0011(11) 0.0033(9)
C34 0.0344(12) 0.0302(12) 0.0256(17) 0.0013(10) 0.0013(11) 0.0018(9)
C35 0.0300(11) 0.0204(11) 0.0330(18) -0.0027(10) -0.0089(11) -0.0011(9)
C36 0.0204(10) 0.0233(11) 0.0357(19) -0.0063(10) -0.0024(11) 0.0006(8)
C37 0.0360(12) 0.0271(12) 0.0353(19) 0.0011(11) -0.0052(11) 0.0007(9)
C51 0.0240(10) 0.0200(11) 0.0275(17) 0.0007(10) 0.0012(10) 0.0016(8)
C52 0.0297(11) 0.0217(11) 0.0272(17) 0.0061(10) 0.0024(11) 0.0024(8)
C53 0.0322(11) 0.0172(11) 0.0292(17) -0.0019(9) 0.0022(10) 0.0000(8)
C54 0.0356(11) 0.0210(11) 0.0352(18) -0.0056(10) 0.0014(11) -0.0060(9)
C55 0.0455(13) 0.0301(13) 0.049(2) -0.0051(12) -0.0167(14) -0.0001(10)
C56 0.0273(12) 0.0328(14) 0.087(3) -0.0165(13) 0.0038(13) -0.0076(10)
C57 0.0201(10) 0.0202(10) 0.0219(16) -0.0009(9) -0.0012(10) -0.0041(8)
C58 0.0208(10) 0.0236(11) 0.0297(17) -0.0003(10) -0.0020(10) -0.0050(8)
C59 0.0244(10) 0.0303(12) 0.0301(18) 0.0050(11) -0.0008(11) 0.0006(9)
C60 0.0261(11) 0.0492(15) 0.0215(17) 0.0038(12) -0.0051(11) -0.0019(10)
C61 0.0217(11) 0.0394(14) 0.0258(18) -0.0048(11) 0.0001(11) -0.0033(9)
C62 0.0191(10) 0.0274(12) 0.0278(18) -0.0009(10) -0.0004(10) -0.0003(8)
C63 0.0375(13) 0.0596(17) 0.034(2) -0.0095(13) 0.0063(12) 0.0033(11)
C71 0.0234(10) 0.0249(11) 0.0208(16) 0.0035(9) 0.0054(10) 0.0006(8)
C72 0.0215(10) 0.0260(12) 0.0203(16) 0.0028(9) 0.0029(10) -0.0032(8)
C73 0.0265(11) 0.0246(12) 0.0291(18) 0.0006(10) 0.0023(11) -0.0006(8)
C74 0.0273(11) 0.0302(12) 0.0277(17) 0.0009(10) 0.0003(11) -0.0057(9)
C75 0.0226(10) 0.0357(14) 0.0245(17) 0.0072(11) 0.0039(10) -0.0018(9)
C76 0.0271(11) 0.0260(12) 0.0271(17) 0.0073(10) 0.0090(11) 0.0047(9)
C77 0.0288(12) 0.0500(16) 0.035(2) 0.0036(12) -0.0023(11) 0.0041(10)
C1 0.0552(15) 0.0244(14) 0.095(3) -0.0042(14) -0.0259(16) -0.0059(11)
Cl1 0.0547(4) 0.0448(4) 0.1832(12) -0.0323(5) 0.0417(5) -0.0119(3)
Cl2 0.1471(7) 0.0442(5) 0.0901(9) 0.0046(4) -0.0649(6) -0.0169(4)
C13A 0.0323(12) 0.0335(13) 0.0308(18) 0.0068(11) 0.0090(12) 0.0058(9)
C14A 0.0328(17) 0.028(2) 0.029(3) 0.0046(16) 0.0039(15) -0.0046(13)
C15A 0.048(2) 0.0314(19) 0.046(3) 0.0155(17) 0.007(2) 0.0050(15)
C16A 0.030(2) 0.046(2) 0.031(3) 0.007(2) -0.005(2) -0.0038(16)
C13B 0.0323(12) 0.0335(13) 0.0308(18) 0.0068(11) 0.0090(12) 0.0058(9)
C14B 0.025(4) 0.033(6) 0.023(7) 0.010(4) 0.005(4) 0.000(4)
C16B 0.036(7) 0.117(14) 0.034(9) 0.029(9) 0.006(6) 0.016(6)

loop_
_atom_type_symbol
_atom_type_description
_atom_type_scat_dispersion_real
_atom_type_scat_dispersion_imag
_atom_type_scat_source
C C 0.0033 0.0016 'International Tables Vol C Tables 4.2.6.8 and 6.1.1.4'
H H 0.0000 0.0000 'International Tables Vol C Tables 4.2.6.8 and 6.1.1.4'
N N 0.0061 0.0033 'International Tables Vol C Tables 4.2.6.8 and 6.1.1.4'
O O 0.0106 0.0060 'International Tables Vol C Tables 4.2.6.8 and 6.1.1.4'
Mg Mg 0.0486 0.0363 'International Tables Vol C Tables 4.2.6.8 and 6.1.1.4'
Cl Cl 0.1484 0.1585 'International Tables Vol C Tables 4.2.6.8 and 6.1.1.4'

loop_
_geom_angle_atom_site_label_1
_geom_angle_atom_site_label_2
_geom_angle_atom_site_label_3
_geom_angle
O11 Mg1 O12 112.38(7)
O11 Mg1 O21 110.81(6)
O12 Mg1 O21 79.35(6)
O11 Mg1 N11 92.72(6)
O12 Mg1 N11 89.53(6)
O21 Mg1 N11 156.32(6)
O11 Mg1 N12 111.88(8)
O12 Mg1 N12 134.75(7)
O21 Mg1 N12 93.56(6)
N11 Mg1 N12 79.45(6)
O11 Mg1 C18 24.00(6)
O12 Mg1 C18 126.59(7)
O21 Mg1 C18 128.62(6)
N11 Mg1 C18 74.65(6)
N12 Mg1 C18 92.70(7)
O11 Mg1 Mg2 117.25(5)
O12 Mg1 Mg2 40.18(4)
O21 Mg1 Mg2 39.21(5)
N11 Mg1 Mg2 127.14(6)
N12 Mg1 Mg2 120.62(5)
C18 Mg1 Mg2 141.15(5)
O22 Mg2 O21 118.89(6)
O22 Mg2 O12 106.56(6)
O21 Mg2 O12 79.97(6)
O22 Mg2 N22 115.13(8)
O21 Mg2 N22 125.20(7)
O12 Mg2 N22 93.47(6)
O22 Mg2 N21 91.28(6)
O21 Mg2 N21 89.94(6)
O12 Mg2 N21 162.07(7)
N22 Mg2 N21 80.20(6)
O22 Mg2 Mg1 118.78(5)
O21 Mg2 Mg1 40.02(4)
O12 Mg2 Mg1 39.98(4)
N22 Mg2 Mg1 115.73(5)
N21 Mg2 Mg1 128.77(6)
C18 O11 Mg1 120.13(12)
C32 O12 Mg1 123.59(12)
C32 O12 Mg2 134.37(14)
Mg1 O12 Mg2 99.84(6)
C72 O21 Mg2 126.03(12)
C72 O21 Mg1 130.31(13)
Mg2 O21 Mg1 100.77(6)
C58 O22 Mg2 124.98(12)
C13A N11 C12 109.28(16)
C13A N11 C11 110.38(16)
C12 N11 C11 110.03(15)
C13A N11 Mg1 109.80(12)
C12 N11 Mg1 109.69(12)
C11 N11 Mg1 107.65(10)
C15B N12 C16B 114.3(7)
C15B N12 C16A 137.9(5)
C15B N12 C14A 70.3(4)
C16B N12 C14A 132.5(5)
C16A N12 C14A 111.1(2)
C16B N12 C15A 76.0(6)
C16A N12 C15A 106.4(2)
C14A N12 C15A 106.5(2)
C15B N12 C14B 110.0(5)
C16B N12 C14B 105.5(6)
C16A N12 C14B 75.1(4)
C15A N12 C14B 137.3(4)
C15B N12 Mg1 106.3(5)
C16B N12 Mg1 116.6(5)
C16A N12 Mg1 113.02(19)
C14A N12 Mg1 105.59(17)
C15A N12 Mg1 114.06(17)
C14B N12 Mg1 103.4(3)
C52 N21 C53 109.85(15)
C52 N21 C51 109.72(15)
C53 N21 C51 110.49(16)
C52 N21 Mg2 109.79(12)
C53 N21 Mg2 107.94(11)
C51 N21 Mg2 109.03(11)
C55 N22 C56 108.59(18)
C55 N22 C54 110.42(17)
C56 N22 C54 109.54(17)
C55 N22 Mg2 105.08(12)
C56 N22 Mg2 114.97(13)
C54 N22 Mg2 108.15(12)
N11 C11 C17 112.85(16)
N11 C11 H11A 109.0
C17 C11 H11A 109.0
N11 C11 H11B 109.0
C17 C11 H11B 109.0
H11A C11 H11B 107.8
N11 C12 C31 113.31(15)
N11 C12 H12A 108.9
C31 C12 H12A 108.9
N11 C12 H12B 108.9
C31 C12 H12B 108.9
H12A C12 H12B 107.7
C22 C17 C18 119.7(2)
C22 C17 C11 121.20(17)
C18 C17 C11 119.13(19)
O11 C18 C19 121.57(17)
O11 C18 C17 121.1(2)
C19 C18 C17 117.3(2)
C19 C18 Mg1 136.13(14)
C17 C18 Mg1 95.98(12)
C20 C19 C18 121.71(18)
C20 C19 H19 119.1
C18 C19 H19 119.1
C19 C20 C21 121.3(2)
C19 C20 H20 119.4
C21 C20 H20 119.4
C22 C21 C20 117.1(2)
C22 C21 C23 120.92(18)
C20 C21 C23 122.0(2)
C17 C22 C21 122.86(18)
C17 C22 H22 118.6
C21 C22 H22 118.6
C21 C23 H23A 109.5
C21 C23 H23B 109.5
H23A C23 H23B 109.5
C21 C23 H23C 109.5
H23A C23 H23C 109.5
H23B C23 H23C 109.5
C36 C31 C32 119.5(2)
C36 C31 C12 120.36(17)
C32 C31 C12 120.07(19)
O12 C32 C33 121.44(17)
O12 C32 C31 120.3(2)
C33 C32 C31 118.25(19)
C34 C33 C32 120.83(19)
C34 C33 H33 119.6
C32 C33 H33 119.6
C35 C34 C33 121.4(2)
C35 C34 H34 119.3
C33 C34 H34 119.3
C36 C35 C34 117.3(2)
C36 C35 C37 120.83(18)
C34 C35 C37 121.9(2)
C35 C36 C31 122.64(18)
C35 C36 H36 118.7
C31 C36 H36 118.7
C35 C37 H37A 109.5
C35 C37 H37B 109.5
H37A C37 H37B 109.5
C35 C37 H37C 109.5
H37A C37 H37C 109.5
H37B C37 H37C 109.5
C57 C51 N21 113.14(16)
C57 C51 H51A 109.0
N21 C51 H51A 109.0
C57 C51 H51B 109.0
N21 C51 H51B 109.0
H51A C51 H51B 107.8
N21 C52 C71 114.70(16)
N21 C52 H52A 108.6
C71 C52 H52A 108.6
N21 C52 H52B 108.6
C71 C52 H52B 108.6
H52A C52 H52B 107.6
N21 C53 C54 110.63(16)
N21 C53 H53A 109.5
C54 C53 H53A 109.5
N21 C53 H53B 109.5
C54 C53 H53B 109.5
H53A C53 H53B 108.1
N22 C54 C53 110.84(16)
N22 C54 H54A 109.5
C53 C54 H54A 109.5
N22 C54 H54B 109.5
C53 C54 H54B 109.5
H54A C54 H54B 108.1
N22 C55 H55A 109.5
N22 C55 H55B 109.5
H55A C55 H55B 109.5
N22 C55 H55C 109.5
H55A C55 H55C 109.5
H55B C55 H55C 109.5
N22 C56 H56A 109.5
N22 C56 H56B 109.5
H56A C56 H56B 109.5
N22 C56 H56C 109.5
H56A C56 H56C 109.5
H56B C56 H56C 109.5
C62 C57 C58 119.0(2)
C62 C57 C51 121.19(18)
C58 C57 C51 119.82(18)
O22 C58 C59 120.91(18)
O22 C58 C57 121.4(2)
C59 C58 C57 117.64(19)
C60 C59 C58 121.4(2)
C60 C59 H59 119.3
C58 C59 H59 119.3
C59 C60 C61 121.6(2)
C59 C60 H60 119.2
C61 C60 H60 119.2
C62 C61 C60 116.8(2)
C62 C61 C63 121.7(2)
C60 C61 C63 121.5(2)
C61 C62 C57 123.5(2)
C61 C62 H62 118.2
C57 C62 H62 118.2
C61 C63 H63A 109.5
C61 C63 H63B 109.5
H63A C63 H63B 109.5
C61 C63 H63C 109.5
H63A C63 H63C 109.5
H63B C63 H63C 109.5
C76 C71 C72 118.90(19)
C76 C71 C52 120.83(17)
C72 C71 C52 120.25(18)
O21 C72 C73 120.95(17)
O21 C72 C71 120.19(18)
C73 C72 C71 118.86(19)
C74 C73 C72 120.77(19)
C74 C73 H73 119.6
C72 C73 H73 119.6
C73 C74 C75 121.3(2)
C73 C74 H74 119.3
C75 C74 H74 119.3
C76 C75 C74 117.14(19)
C76 C75 C77 122.86(19)
C74 C75 C77 120.0(2)
C75 C76 C71 122.97(19)
C75 C76 H76 118.5
C71 C76 H76 118.5
C75 C77 H77A 109.5
C75 C77 H77B 109.5
H77A C77 H77B 109.5
C75 C77 H77C 109.5
H77A C77 H77C 109.5
H77B C77 H77C 109.5
Cl1 C1 Cl2 110.39(13)
Cl1 C1 H1A 109.6
Cl2 C1 H1A 109.6
Cl1 C1 H1B 109.6
Cl2 C1 H1B 109.6
H1A C1 H1B 108.1
N11 C13A C14A 111.49(19)
N11 C13A H13A 109.3
C14A C13A H13A 109.3
N11 C13A H13B 109.3
C14A C13A H13B 109.3
H13A C13A H13B 108.0
N12 C14A C13A 112.3(2)
N12 C14A H14A 109.1
C13A C14A H14A 109.1
N12 C14A H14B 109.1
C13A C14A H14B 109.1
H14A C14A H14B 107.9
N12 C15A H15A 109.5
N12 C15A H15B 109.5
N12 C15A H15C 109.5
N12 C16A H16A 109.5
N12 C16A H16B 109.5
N12 C16A H16C 109.5
N12 C14B H14C 108.1
N12 C14B H14D 108.1
H14C C14B H14D 107.3
N12 C15B H15D 109.5
N12 C15B H15E 109.5
H15D C15B H15E 109.5
N12 C15B H15F 109.5
H15D C15B H15F 109.5
H15E C15B H15F 109.5
N12 C16B H16D 109.5
N12 C16B H16E 109.5
H16D C16B H16E 109.5
N12 C16B H16F 109.5
H16D C16B H16F 109.5
H16E C16B H16F 109.5

loop_
_geom_bond_atom_site_label_1
_geom_bond_atom_site_label_2
_geom_bond_distance
Mg1 O11 1.916(2)
Mg1 O12 1.997(2)
Mg1 O21 2.005(2)
Mg1 N11 2.235(2)
Mg1 N12 2.247(2)
Mg1 C18 2.829(2)
Mg1 Mg2 3.0628(9)
Mg2 O22 1.925(2)
Mg2 O21 1.971(2)
Mg2 O12 2.006(2)
Mg2 N22 2.219(2)
Mg2 N21 2.230(2)
O11 C18 1.330(2)
O12 C32 1.355(2)
O21 C72 1.360(2)
O22 C58 1.327(2)
N11 C13A 1.484(3)
N11 C12 1.493(3)
N11 C11 1.495(2)
N12 C15B 1.432(9)
N12 C16B 1.443(2)
N12 C16A 1.471(4)
N12 C14A 1.475(3)
N12 C15A 1.508(3)
N12 C14B 1.569(8)
N21 C52 1.484(3)
N21 C53 1.484(2)
N21 C51 1.495(2)
N22 C55 1.472(3)
N22 C56 1.479(2)
N22 C54 1.481(2)
C11 C17 1.503(3)
C11 H11A 0.9900
C11 H11B 0.9900
C12 C31 1.498(3)
C12 H12A 0.9900
C12 H12B 0.9900
C17 C22 1.385(3)
C17 C18 1.417(3)
C18 C19 1.397(3)
C19 C20 1.382(3)
C19 H19 0.9500
C20 C21 1.393(3)
C20 H20 0.9500
C21 C22 1.388(3)
C21 C23 1.510(3)
C22 H22 0.9500
C23 H23A 0.9800
C23 H23B 0.9800
C23 H23C 0.9800
C31 C36 1.389(3)
C31 C32 1.403(3)
C32 C33 1.391(3)
C33 C34 1.391(3)
C33 H33 0.9500
C34 C35 1.387(3)
C34 H34 0.9500
C35 C36 1.382(3)
C35 C37 1.517(3)
C36 H36 0.9500
C37 H37A 0.9800
C37 H37B 0.9800
C37 H37C 0.9800
C51 C57 1.488(3)
C51 H51A 0.9900
C51 H51B 0.9900
C52 C71 1.502(3)
C52 H52A 0.9900
C52 H52B 0.9900
C53 C54 1.521(2)
C53 H53A 0.9900
C53 H53B 0.9900
C54 H54A 0.9900
C54 H54B 0.9900
C55 H55A 0.9800
C55 H55B 0.9800
C55 H55C 0.9800
C56 H56A 0.9800
C56 H56B 0.9800
C56 H56C 0.9800
C57 C62 1.393(3)
C57 C58 1.419(3)
C58 C59 1.405(3)
C59 C60 1.384(3)
C59 H59 0.9500
C60 C61 1.395(3)
C60 H60 0.9500
C61 C62 1.388(3)
C61 C63 1.506(3)
C62 H62 0.9500
C63 H63A 0.9800
C63 H63B 0.9800
C63 H63C 0.9800
C71 C76 1.392(3)
C71 C72 1.404(3)
C72 C73 1.388(3)
C73 C74 1.386(3)
C73 H73 0.9500
C74 C75 1.395(3)
C74 H74 0.9500
C75 C76 1.381(3)
C75 C77 1.512(3)
C76 H76 0.9500
C77 H77A 0.9800
C77 H77B 0.9800
C77 H77C 0.9800
C1 Cl1 1.764(3)
C1 Cl2 1.774(3)
C1 H1A 0.9900
C1 H1B 0.9900
C13A C14A 1.495(4)
C13A H13A 0.9900
C13A H13B 0.9900
C14A H14A 0.9900
C14A H14B 0.9900
C15A H15A 0.9800
C15A H15B 0.9800
C15A H15C 0.9800
C16A H16A 0.9800
C16A H16B 0.9800
C16A H16C 0.9800
C14B H14C 0.9900
C14B H14D 0.9900
C15B H15D 0.9800
C15B H15E 0.9800
C15B H15F 0.9800
C16B H16D 0.9800
C16B H16E 0.9800
C16B H16F 0.9800
